data_4324604
loop_
_publ_author_name
'Stephen M. Mansell'
'Rolfe H. Herber'
'Israel Nowik'
'Douglas H. Ross'
'Christopher A. Russell'
'Duncan F. Wass'

_publ_contact_author
; 
    Dr. Chris Russell 
    School of Chemistry
    University of Bristol
    Cantock's Close
    BS8 1TS Bristol
    UK
;
_publ_contact_author_email
;
Chris.Russell@bristol.ac.uk
;
_publ_contact_author_fax '0117 9290509'
_publ_contact_author_phone '0117 9287655'
_publ_section_title
;
 Coordination Chemistry of N-Heterocyclic Stannylenes: A Combined
 Synthetic and M\"ossbauer Spectroscopy Study
;
_journal_name_full 'Inorganic Chemistry'
_journal_page_first 2252
_journal_page_last 2263
_journal_paper_doi 10.1021/ic101920x
_journal_volume 50
_journal_year 2011
_chemical_formula_moiety 'C19 H31 Mn N2 O2 Sn'
_chemical_formula_sum 'C19 H31 Mn N2 O2 Sn'
_chemical_formula_weight 493.09
_chemical_name_systematic
; 
 ? 
;
_space_group_IT_number 14
_symmetry_cell_setting monoclinic
_symmetry_space_group_name_Hall '-P 2ybc'
_symmetry_space_group_name_H-M 'P 1 21/c 1'
_atom_sites_solution_hydrogens geom
_atom_sites_solution_primary direct
_atom_sites_solution_secondary difmap
_audit_creation_method SHELXL-97
_cell_angle_alpha 90.00
_cell_angle_beta 94.222(2)
_cell_angle_gamma 90.00
_cell_formula_units_Z 4
_cell_length_a 6.6047(8)
_cell_length_b 17.932(2)
_cell_length_c 17.704(2)
_cell_measurement_reflns_used 10484
_cell_measurement_temperature 100(2)
_cell_measurement_theta_max 27.516
_cell_measurement_theta_min 2.27
_cell_volume 2091.1(4)
_computing_cell_refinement 'APEX-II and SAINT (Bruker, 2001)'
_computing_data_collection 'APEX-II (Bruker, 2004)'
_computing_data_reduction 'SAINT v7.51A (BRUKER)'
_computing_molecular_graphics SHELXTL
_computing_publication_material SHELXTL
_computing_structure_refinement 'SHELXL-97 (Sheldrick, 1997)'
_computing_structure_solution 'SHELXS-97 (Sheldrick, 1990)'
_diffrn_ambient_temperature 100(2)
_diffrn_measured_fraction_theta_full 0.998
_diffrn_measured_fraction_theta_max 0.998
_diffrn_measurement_device_type 'CCD area detector'
_diffrn_measurement_method 'phi and omega scans'
_diffrn_radiation_monochromator graphite
_diffrn_radiation_source 'fine-focus sealed tube'
_diffrn_radiation_type MoK\a
_diffrn_radiation_wavelength 0.71073
_diffrn_reflns_av_R_equivalents 0.0276
_diffrn_reflns_av_sigmaI/netI 0.0241
_diffrn_reflns_limit_h_max 7
_diffrn_reflns_limit_h_min -8
_diffrn_reflns_limit_k_max 23
_diffrn_reflns_limit_k_min -23
_diffrn_reflns_limit_l_max 22
_diffrn_reflns_limit_l_min -22
_diffrn_reflns_number 18763
_diffrn_reflns_theta_full 27.51
_diffrn_reflns_theta_max 27.51
_diffrn_reflns_theta_min 2.31
_diffrn_standards_number 0
_exptl_absorpt_coefficient_mu 1.812
_exptl_absorpt_correction_T_max 0.82016
_exptl_absorpt_correction_T_min 0.60566
_exptl_absorpt_correction_type multi-scan
_exptl_absorpt_process_details 'SADABS-2008/1 - Bruker AXS'
_exptl_crystal_colour orange
_exptl_crystal_density_diffrn 1.566
_exptl_crystal_description rod
_exptl_crystal_F_000 1000
_exptl_crystal_size_max 0.40
_exptl_crystal_size_mid 0.11
_exptl_crystal_size_min 0.11
_refine_diff_density_max 0.616
_refine_diff_density_min -1.251
_refine_diff_density_rms 0.174
_refine_ls_extinction_method none
_refine_ls_goodness_of_fit_ref 1.072
_refine_ls_hydrogen_treatment constr
_refine_ls_matrix_type full
_refine_ls_number_parameters 273
_refine_ls_number_reflns 4801
_refine_ls_number_restraints 0
_refine_ls_restrained_S_all 1.072
_refine_ls_R_factor_all 0.0347
_refine_ls_R_factor_gt 0.0264
_refine_ls_shift/su_max 0.001
_refine_ls_shift/su_mean 0.000
_refine_ls_structure_factor_coef Fsqd
_refine_ls_weighting_details 'calc w=1/[\s^2^(Fo^2^)+(0.0566P)^2^+1.0477P] where P=(Fo^2^+2Fc^2^)/3'
_refine_ls_weighting_scheme calc
_refine_ls_wR_factor_gt 0.0731
_refine_ls_wR_factor_ref 0.0874
_reflns_number_gt 4214
_reflns_number_total 4801
_reflns_threshold_expression >2sigma(I)
_cod_data_source_file ic101920x_si_001_9.cif
_cod_data_source_block 12
_cod_original_cell_volume 2091.2(4)
_cod_database_code 4324604

loop_
_symmetry_equiv_pos_as_xyz
'x, y, z'
'-x, y+1/2, -z+1/2'
'-x, -y, -z'
'x, -y-1/2, z-1/2'

loop_
_atom_site_label
_atom_site_type_symbol
_atom_site_fract_x
_atom_site_fract_y
_atom_site_fract_z
_atom_site_U_iso_or_equiv
_atom_site_adp_type
_atom_site_occupancy
_atom_site_symmetry_multiplicity
_atom_site_calc_flag
_atom_site_refinement_flags
_atom_site_disorder_assembly
_atom_site_disorder_group
Mn1 Mn 0.44367(6) 0.36695(2) 0.86955(2) 0.02309(11) Uani 1 1 d . . .
C1 C 0.1865(7) 0.3382(2) 0.9311(2) 0.0530(10) Uani 1 1 d . . .
H1 H 0.0754 0.3707 0.9374 0.064 Uiso 1 1 calc R . .
C2 C 0.3673(7) 0.3335(2) 0.97879(18) 0.0550(11) Uani 1 1 d . . .
H2 H 0.3988 0.3619 1.0234 0.066 Uiso 1 1 calc R . .
C3 C 0.4926(6) 0.27924(19) 0.9485(2) 0.0468(9) Uani 1 1 d . . .
H3 H 0.6243 0.2649 0.9683 0.056 Uiso 1 1 calc R . .
C4 C 0.3862(6) 0.25039(18) 0.8835(2) 0.0418(8) Uani 1 1 d . . .
H4 H 0.4341 0.2123 0.8520 0.050 Uiso 1 1 calc R . .
C5 C 0.2014(5) 0.2859(2) 0.8725(2) 0.0438(8) Uani 1 1 d . . .
H5 H 0.1012 0.2767 0.8323 0.053 Uiso 1 1 calc R . .
C6 C 0.5768(5) 0.44524(16) 0.90926(16) 0.0299(6) Uani 1 1 d . . .
C7 C 0.6462(5) 0.35015(18) 0.81190(17) 0.0351(7) Uani 1 1 d . . .
O1 O 0.6702(4) 0.49439(14) 0.93730(13) 0.0447(6) Uani 1 1 d . . .
O2 O 0.7874(4) 0.33809(17) 0.77748(14) 0.0514(7) Uani 1 1 d . . .
Sn1 Sn 0.25653(3) 0.443976(9) 0.772011(9) 0.01964(8) Uani 1 1 d . A .
N1 N 0.1946(4) 0.44353(14) 0.65897(14) 0.0329(6) Uani 1 1 d . . .
N2 N 0.1065(4) 0.54175(14) 0.76595(15) 0.0343(6) Uani 1 1 d . . .
C8 C 0.2156(5) 0.38279(17) 0.60378(15) 0.0299(6) Uani 1 1 d . A .
C9 C 0.3492(5) 0.32180(17) 0.64072(17) 0.0364(7) Uani 1 1 d . . .
H9A H 0.4822 0.3427 0.6574 0.055 Uiso 1 1 calc R A .
H9B H 0.3665 0.2818 0.6040 0.055 Uiso 1 1 calc R . .
H9C H 0.2849 0.3017 0.6845 0.055 Uiso 1 1 calc R . .
C10 C 0.0060(6) 0.3512(3) 0.5776(2) 0.0587(11) Uani 1 1 d . . .
H10A H -0.0586 0.3309 0.6213 0.088 Uiso 1 1 calc R A .
H10B H 0.0217 0.3114 0.5405 0.088 Uiso 1 1 calc R . .
H10C H -0.0789 0.3910 0.5543 0.088 Uiso 1 1 calc R . .
C11 C 0.3195(5) 0.4116(2) 0.53489(17) 0.0392(7) Uani 1 1 d . . .
H11A H 0.2388 0.4522 0.5110 0.059 Uiso 1 1 calc R A .
H11B H 0.3306 0.3709 0.4984 0.059 Uiso 1 1 calc R . .
H11C H 0.4554 0.4300 0.5512 0.059 Uiso 1 1 calc R . .
C12 C 0.0939(5) 0.60166(17) 0.82263(18) 0.0342(7) Uani 1 1 d . A .
C13 C 0.1575(7) 0.5709(2) 0.9004(2) 0.0494(10) Uani 1 1 d . . .
H13A H 0.0678 0.5295 0.9119 0.074 Uiso 1 1 calc R A .
H13B H 0.1481 0.6103 0.9383 0.074 Uiso 1 1 calc R . .
H13C H 0.2978 0.5529 0.9013 0.074 Uiso 1 1 calc R . .
C14 C -0.1216(6) 0.6318(2) 0.8254(2) 0.0568(11) Uani 1 1 d . . .
H14A H -0.1641 0.6556 0.7770 0.085 Uiso 1 1 calc R A .
H14B H -0.1249 0.6686 0.8663 0.085 Uiso 1 1 calc R . .
H14C H -0.2142 0.5907 0.8348 0.085 Uiso 1 1 calc R . .
C15 C 0.2339(7) 0.6668(2) 0.8044(3) 0.0647(12) Uani 1 1 d . . .
H15A H 0.3742 0.6490 0.8047 0.097 Uiso 1 1 calc R A .
H15B H 0.2251 0.7060 0.8426 0.097 Uiso 1 1 calc R . .
H15C H 0.1914 0.6869 0.7542 0.097 Uiso 1 1 calc R . .
C16 C 0.0205(17) 0.4945(6) 0.6354(5) 0.028(2) Uani 0.332(11) 1 d P A 1
H16 H 0.0223 0.5043 0.5799 0.034 Uiso 0.332(11) 1 calc PR A 1
C17 C 0.0890(19) 0.5634(5) 0.6769(5) 0.028(3) Uani 0.332(11) 1 d P A 1
H17 H -0.0286 0.5985 0.6705 0.034 Uiso 0.332(11) 1 calc PR A 1
C18 C -0.1993(13) 0.4731(8) 0.6526(9) 0.047(4) Uani 0.332(11) 1 d P A 1
H18A H -0.2362 0.4256 0.6280 0.071 Uiso 0.332(11) 1 calc PR A 1
H18B H -0.2935 0.5120 0.6333 0.071 Uiso 0.332(11) 1 calc PR A 1
H18C H -0.2069 0.4682 0.7075 0.071 Uiso 0.332(11) 1 calc PR A 1
C19 C 0.260(2) 0.6020(9) 0.6397(8) 0.039(3) Uani 0.332(11) 1 d P A 1
H19A H 0.3686 0.5660 0.6322 0.059 Uiso 0.332(11) 1 calc PR A 1
H19B H 0.3139 0.6427 0.6722 0.059 Uiso 0.332(11) 1 calc PR A 1
H19C H 0.2087 0.6222 0.5906 0.059 Uiso 0.332(11) 1 calc PR A 1
C20 C 0.1189(8) 0.5190(3) 0.6326(2) 0.0227(12) Uani 0.668(11) 1 d P A 2
H20 H 0.0274 0.5113 0.5857 0.027 Uiso 0.668(11) 1 calc PR A 2
C21 C -0.0115(9) 0.5515(3) 0.6938(3) 0.0253(12) Uani 0.668(11) 1 d P A 2
H21 H -0.0296 0.6061 0.6842 0.030 Uiso 0.668(11) 1 calc PR A 2
C22 C 0.2816(9) 0.5756(4) 0.6135(4) 0.0275(12) Uani 0.668(11) 1 d P A 2
H22A H 0.3681 0.5872 0.6594 0.041 Uiso 0.668(11) 1 calc PR A 2
H22B H 0.2160 0.6213 0.5937 0.041 Uiso 0.668(11) 1 calc PR A 2
H22C H 0.3648 0.5543 0.5752 0.041 Uiso 0.668(11) 1 calc PR A 2
C23 C -0.2217(6) 0.5145(4) 0.6877(3) 0.0353(15) Uani 0.668(11) 1 d P A 2
H23A H -0.2067 0.4607 0.6960 0.053 Uiso 0.668(11) 1 calc PR A 2
H23B H -0.2880 0.5236 0.6372 0.053 Uiso 0.668(11) 1 calc PR A 2
H23C H -0.3046 0.5357 0.7261 0.053 Uiso 0.668(11) 1 calc PR A 2

loop_
_atom_site_aniso_label
_atom_site_aniso_U_11
_atom_site_aniso_U_22
_atom_site_aniso_U_33
_atom_site_aniso_U_23
_atom_site_aniso_U_13
_atom_site_aniso_U_12
Mn1 0.0289(2) 0.0238(2) 0.01592(19) 0.00380(14) -0.00290(15) 0.00545(16)
C1 0.065(3) 0.043(2) 0.055(2) 0.0229(17) 0.030(2) 0.0069(18)
C2 0.108(3) 0.0397(19) 0.0184(14) 0.0054(13) 0.0090(17) -0.026(2)
C3 0.054(2) 0.0370(17) 0.0456(19) 0.0241(15) -0.0203(16) -0.0056(15)
C4 0.057(2) 0.0260(15) 0.0410(17) 0.0036(13) -0.0028(15) -0.0008(14)
C5 0.0434(18) 0.0455(19) 0.0407(18) 0.0165(15) -0.0090(15) -0.0113(15)
C6 0.0352(16) 0.0356(16) 0.0180(12) 0.0065(10) -0.0042(11) 0.0042(12)
C7 0.0375(16) 0.0399(17) 0.0270(14) 0.0046(12) -0.0036(13) 0.0168(13)
O1 0.0509(14) 0.0502(14) 0.0312(11) 0.0041(10) -0.0083(10) -0.0169(11)
O2 0.0444(14) 0.0688(19) 0.0417(14) 0.0076(12) 0.0085(11) 0.0293(13)
Sn1 0.02085(11) 0.02236(11) 0.01529(11) 0.00358(6) -0.00149(7) 0.00391(6)
N1 0.0428(15) 0.0384(15) 0.0165(11) 0.0046(9) -0.0041(10) 0.0165(11)
N2 0.0417(15) 0.0295(12) 0.0297(13) -0.0001(10) -0.0111(11) 0.0147(11)
C8 0.0379(16) 0.0346(15) 0.0162(12) 0.0000(10) -0.0052(11) -0.0021(12)
C9 0.057(2) 0.0282(15) 0.0234(13) -0.0043(11) -0.0025(13) 0.0043(14)
C10 0.053(2) 0.074(3) 0.047(2) 0.0119(19) -0.0176(18) -0.027(2)
C11 0.0489(19) 0.0457(19) 0.0234(14) 0.0053(13) 0.0061(13) 0.0088(15)
C12 0.0376(16) 0.0304(15) 0.0354(15) -0.0010(12) 0.0082(13) 0.0108(13)
C13 0.062(2) 0.049(2) 0.0364(18) -0.0093(15) -0.0040(17) 0.0259(18)
C14 0.053(2) 0.063(3) 0.057(2) 0.025(2) 0.0182(19) 0.0300(19)
C15 0.077(3) 0.041(2) 0.078(3) -0.011(2) 0.016(2) -0.013(2)
C16 0.013(5) 0.042(5) 0.029(4) 0.016(4) -0.005(3) 0.002(4)
C17 0.019(5) 0.042(5) 0.024(4) 0.016(4) 0.007(4) 0.020(4)
C18 0.010(4) 0.058(8) 0.073(9) 0.020(7) -0.005(5) -0.002(4)
C19 0.037(6) 0.042(8) 0.038(7) 0.013(5) 0.008(5) -0.007(6)
C20 0.013(2) 0.033(2) 0.0212(19) 0.0092(17) -0.0044(16) -0.001(2)
C21 0.020(3) 0.035(2) 0.021(2) 0.0048(16) 0.0006(19) 0.0100(19)
C22 0.024(2) 0.032(3) 0.027(3) 0.011(2) 0.006(2) 0.001(2)
C23 0.013(2) 0.060(4) 0.032(3) 0.008(2) 0.0003(17) 0.002(2)

loop_
_atom_type_symbol
_atom_type_description
_atom_type_scat_dispersion_real
_atom_type_scat_dispersion_imag
_atom_type_scat_source
C C 0.0033 0.0016 'International Tables Vol C Tables 4.2.6.8 and 6.1.1.4'
H H 0.0000 0.0000 'International Tables Vol C Tables 4.2.6.8 and 6.1.1.4'
N N 0.0061 0.0033 'International Tables Vol C Tables 4.2.6.8 and 6.1.1.4'
O O 0.0106 0.0060 'International Tables Vol C Tables 4.2.6.8 and 6.1.1.4'
Mn Mn 0.3368 0.7283 'International Tables Vol C Tables 4.2.6.8 and 6.1.1.4'
Sn Sn -0.6537 1.4246 'International Tables Vol C Tables 4.2.6.8 and 6.1.1.4'

loop_
_geom_angle_atom_site_label_1
_geom_angle_atom_site_label_2
_geom_angle_atom_site_label_3
_geom_angle
_geom_angle_publ_flag
C7 Mn1 C6 89.41(16) yes
C7 Mn1 C3 99.77(15) ?
C6 Mn1 C3 106.25(13) ?
C7 Mn1 C2 136.02(16) ?
C6 Mn1 C2 90.37(14) ?
C3 Mn1 C2 38.89(16) ?
C7 Mn1 C4 92.75(15) ?
C6 Mn1 C4 144.44(13) ?
C3 Mn1 C4 38.48(13) ?
C2 Mn1 C4 64.11(14) ?
C7 Mn1 C1 155.92(16) ?
C6 Mn1 C1 112.10(16) ?
C3 Mn1 C1 64.78(15) ?
C2 Mn1 C1 38.66(17) ?
C4 Mn1 C1 63.52(15) ?
C7 Mn1 C5 119.44(16) ?
C6 Mn1 C5 150.15(15) ?
C3 Mn1 C5 64.01(13) ?
C2 Mn1 C5 64.07(14) ?
C4 Mn1 C5 37.32(14) ?
C1 Mn1 C5 38.11(15) ?
C7 Mn1 Sn1 93.01(9) yes
C6 Mn1 Sn1 92.44(9) yes
C3 Mn1 Sn1 157.32(10) ?
C2 Mn1 Sn1 130.92(13) ?
C4 Mn1 Sn1 122.84(9) ?
C1 Mn1 Sn1 96.61(11) ?
C5 Mn1 Sn1 93.40(9) ?
C5 C1 C2 107.4(3) ?
C5 C1 Mn1 71.6(2) ?
C2 C1 Mn1 69.7(2) ?
C5 C1 H1 126.3 ?
C2 C1 H1 126.3 ?
Mn1 C1 H1 124.0 ?
C3 C2 C1 107.9(3) ?
C3 C2 Mn1 70.24(18) ?
C1 C2 Mn1 71.67(19) ?
C3 C2 H2 126.0 ?
C1 C2 H2 126.0 ?
Mn1 C2 H2 123.7 ?
C4 C3 C2 107.2(3) ?
C4 C3 Mn1 71.88(18) ?
C2 C3 Mn1 70.87(18) ?
C4 C3 H3 126.4 ?
C2 C3 H3 126.4 ?
Mn1 C3 H3 122.5 ?
C5 C4 C3 109.3(3) ?
C5 C4 Mn1 72.3(2) ?
C3 C4 Mn1 69.64(18) ?
C5 C4 H4 125.4 ?
C3 C4 H4 125.4 ?
Mn1 C4 H4 124.3 ?
C4 C5 C1 108.2(3) ?
C4 C5 Mn1 70.4(2) ?
C1 C5 Mn1 70.3(2) ?
C4 C5 H5 125.9 ?
C1 C5 H5 125.9 ?
Mn1 C5 H5 125.0 ?
O1 C6 Mn1 176.8(3) ?
O2 C7 Mn1 176.1(3) ?
N1 Sn1 N2 83.52(10) yes
N1 Sn1 Mn1 138.36(7) ?
N2 Sn1 Mn1 138.01(7) ?
C8 N1 C16 111.9(5) ?
C8 N1 C20 120.2(2) ?
C16 N1 C20 30.4(4) ?
C8 N1 Sn1 129.70(17) ?
C16 N1 Sn1 111.6(4) ?
C20 N1 Sn1 110.1(2) ?
C21 N2 C12 117.1(3) ?
C21 N2 C17 28.7(4) ?
C12 N2 C17 118.9(4) ?
C21 N2 Sn1 112.3(2) ?
C12 N2 Sn1 130.50(19) ?
C17 N2 Sn1 105.1(4) ?
N1 C8 C9 109.0(2) ?
N1 C8 C11 110.3(3) ?
C9 C8 C11 107.7(3) ?
N1 C8 C10 110.2(3) ?
C9 C8 C10 110.2(3) ?
C11 C8 C10 109.3(3) ?
C8 C9 H9A 109.5 ?
C8 C9 H9B 109.5 ?
H9A C9 H9B 109.5 ?
C8 C9 H9C 109.5 ?
H9A C9 H9C 109.5 ?
H9B C9 H9C 109.5 ?
C8 C10 H10A 109.5 ?
C8 C10 H10B 109.5 ?
H10A C10 H10B 109.5 ?
C8 C10 H10C 109.5 ?
H10A C10 H10C 109.5 ?
H10B C10 H10C 109.5 ?
C8 C11 H11A 109.5 ?
C8 C11 H11B 109.5 ?
H11A C11 H11B 109.5 ?
C8 C11 H11C 109.5 ?
H11A C11 H11C 109.5 ?
H11B C11 H11C 109.5 ?
N2 C12 C13 109.1(2) ?
N2 C12 C14 112.3(3) ?
C13 C12 C14 107.3(3) ?
N2 C12 C15 110.2(3) ?
C13 C12 C15 109.7(3) ?
C14 C12 C15 108.3(3) ?
C12 C13 H13A 109.5 ?
C12 C13 H13B 109.5 ?
H13A C13 H13B 109.5 ?
C12 C13 H13C 109.5 ?
H13A C13 H13C 109.5 ?
H13B C13 H13C 109.5 ?
C12 C14 H14A 109.5 ?
C12 C14 H14B 109.5 ?
H14A C14 H14B 109.5 ?
C12 C14 H14C 109.5 ?
H14A C14 H14C 109.5 ?
H14B C14 H14C 109.5 ?
C12 C15 H15A 109.5 ?
C12 C15 H15B 109.5 ?
H15A C15 H15B 109.5 ?
C12 C15 H15C 109.5 ?
H15A C15 H15C 109.5 ?
H15B C15 H15C 109.5 ?
N1 C16 C17 99.7(8) ?
N1 C16 C18 120.1(8) ?
C17 C16 C18 111.3(12) ?
N1 C16 H16 108.4 ?
C17 C16 H16 108.4 ?
C18 C16 H16 108.4 ?
C19 C17 C16 111.9(13) ?
C19 C17 N2 122.0(9) ?
C16 C17 N2 106.2(8) ?
C19 C17 H17 105.1 ?
C16 C17 H17 105.1 ?
N2 C17 H17 105.1 ?
N1 C20 C21 108.1(4) ?
N1 C20 C22 116.2(4) ?
C21 C20 C22 110.0(6) ?
N1 C20 H20 107.4 ?
C21 C20 H20 107.4 ?
C22 C20 H20 107.4 ?
N2 C21 C20 106.2(4) ?
N2 C21 C23 115.6(4) ?
C20 C21 C23 109.7(5) ?
N2 C21 H21 108.4 ?
C20 C21 H21 108.4 ?
C23 C21 H21 108.4 ?
C20 C22 H22A 109.5 ?
C20 C22 H22B 109.5 ?
H22A C22 H22B 109.5 ?
C20 C22 H22C 109.5 ?
H22A C22 H22C 109.5 ?
H22B C22 H22C 109.5 ?
C21 C23 H23A 109.5 ?
C21 C23 H23B 109.5 ?
H23A C23 H23B 109.5 ?
C21 C23 H23C 109.5 ?
H23A C23 H23C 109.5 ?
H23B C23 H23C 109.5 ?

loop_
_geom_bond_atom_site_label_1
_geom_bond_atom_site_label_2
_geom_bond_distance
_geom_bond_publ_flag
Mn1 C7 1.767(3) yes
Mn1 C6 1.774(3) yes
Mn1 C3 2.113(3) ?
Mn1 C2 2.121(3) ?
Mn1 C4 2.142(3) ?
Mn1 C1 2.147(4) ?
Mn1 C5 2.165(3) ?
Mn1 Sn1 2.4705(4) yes
C1 C5 1.408(6) ?
C1 C2 1.413(6) ?
C1 H1 0.9500 ?
C2 C3 1.410(6) ?
C2 H2 0.9500 ?
C3 C4 1.402(5) ?
C3 H3 0.9500 ?
C4 C5 1.378(5) ?
C4 H4 0.9500 ?
C5 H5 0.9500 ?
C6 O1 1.165(4) yes
C7 O2 1.171(4) yes
Sn1 N1 2.013(2) yes
Sn1 N2 2.013(2) yes
N1 C8 1.477(4) ?
N1 C16 1.503(9) ?
N1 C20 1.506(5) ?
N2 C21 1.458(5) ?
N2 C12 1.477(4) ?
N2 C17 1.619(10) ?
C8 C9 1.522(4) ?
C8 C11 1.532(4) ?
C8 C10 1.536(4) ?
C9 H9A 0.9800 ?
C9 H9B 0.9800 ?
C9 H9C 0.9800 ?
C10 H10A 0.9800 ?
C10 H10B 0.9800 ?
C10 H10C 0.9800 ?
C11 H11A 0.9800 ?
C11 H11B 0.9800 ?
C11 H11C 0.9800 ?
C12 C13 1.513(5) ?
C12 C14 1.527(5) ?
C12 C15 1.539(5) ?
C13 H13A 0.9800 ?
C13 H13B 0.9800 ?
C13 H13C 0.9800 ?
C14 H14A 0.9800 ?
C14 H14B 0.9800 ?
C14 H14C 0.9800 ?
C15 H15A 0.9800 ?
C15 H15B 0.9800 ?
C15 H15C 0.9800 ?
C16 C17 1.490(17) ?
C16 C18 1.554(16) ?
C16 H16 1.0000 ?
C17 C19 1.517(19) ?
C17 H17 1.0000 ?
C18 H18A 0.9800 ?
C18 H18B 0.9800 ?
C18 H18C 0.9800 ?
C19 H19A 0.9800 ?
C19 H19B 0.9800 ?
C19 H19C 0.9800 ?
C20 C21 1.546(8) ?
C20 C22 1.533(8) ?
C20 H20 1.0000 ?
C21 C23 1.534(8) ?
C21 H21 1.0000 ?
C22 H22A 0.9800 ?
C22 H22B 0.9800 ?
C22 H22C 0.9800 ?
C23 H23A 0.9800 ?
C23 H23B 0.9800 ?
C23 H23C 0.9800 ?

loop_
_geom_torsion_atom_site_label_1
_geom_torsion_atom_site_label_2
_geom_torsion_atom_site_label_3
_geom_torsion_atom_site_label_4
_geom_torsion
C7 Mn1 C1 C5 -25.8(5)
C6 Mn1 C1 C5 -177.6(2)
C3 Mn1 C1 C5 -79.4(2)
C2 Mn1 C1 C5 -117.3(3)
C4 Mn1 C1 C5 -36.4(2)
Sn1 Mn1 C1 C5 87.1(2)
C7 Mn1 C1 C2 91.5(4)
C6 Mn1 C1 C2 -60.2(3)
C3 Mn1 C1 C2 38.0(2)
C4 Mn1 C1 C2 80.9(2)
C5 Mn1 C1 C2 117.3(3)
Sn1 Mn1 C1 C2 -155.6(2)
C5 C1 C2 C3 0.8(4)
Mn1 C1 C2 C3 -61.2(2)
C5 C1 C2 Mn1 62.1(2)
C7 Mn1 C2 C3 -26.4(3)
C6 Mn1 C2 C3 -116.0(2)
C4 Mn1 C2 C3 38.3(2)
C1 Mn1 C2 C3 117.6(3)
C5 Mn1 C2 C3 80.0(2)
Sn1 Mn1 C2 C3 150.49(18)
C7 Mn1 C2 C1 -144.0(3)
C6 Mn1 C2 C1 126.4(2)
C3 Mn1 C2 C1 -117.6(3)
C4 Mn1 C2 C1 -79.2(2)
C5 Mn1 C2 C1 -37.6(2)
Sn1 Mn1 C2 C1 32.9(3)
C1 C2 C3 C4 -1.0(4)
Mn1 C2 C3 C4 -63.2(2)
C1 C2 C3 Mn1 62.1(2)
C7 Mn1 C3 C4 -82.1(2)
C6 Mn1 C3 C4 -174.3(2)
C2 Mn1 C3 C4 116.2(3)
C1 Mn1 C3 C4 78.5(3)
C5 Mn1 C3 C4 36.0(2)
Sn1 Mn1 C3 C4 41.3(4)
C7 Mn1 C3 C2 161.7(2)
C6 Mn1 C3 C2 69.5(2)
C4 Mn1 C3 C2 -116.2(3)
C1 Mn1 C3 C2 -37.7(2)
C5 Mn1 C3 C2 -80.2(2)
Sn1 Mn1 C3 C2 -74.9(4)
C2 C3 C4 C5 0.8(4)
Mn1 C3 C4 C5 -61.7(2)
C2 C3 C4 Mn1 62.5(2)
C7 Mn1 C4 C5 -138.5(2)
C6 Mn1 C4 C5 128.7(3)
C3 Mn1 C4 C5 119.3(3)
C2 Mn1 C4 C5 80.5(2)
C1 Mn1 C4 C5 37.2(2)
Sn1 Mn1 C4 C5 -43.1(2)
C7 Mn1 C4 C3 102.3(2)
C6 Mn1 C4 C3 9.4(4)
C2 Mn1 C4 C3 -38.8(2)
C1 Mn1 C4 C3 -82.1(3)
C5 Mn1 C4 C3 -119.3(3)
Sn1 Mn1 C4 C3 -162.4(2)
C3 C4 C5 C1 -0.3(4)
Mn1 C4 C5 C1 -60.3(2)
C3 C4 C5 Mn1 60.1(2)
C2 C1 C5 C4 -0.4(4)
Mn1 C1 C5 C4 60.5(2)
C2 C1 C5 Mn1 -60.8(2)
C7 Mn1 C5 C4 49.5(2)
C6 Mn1 C5 C4 -114.2(3)
C3 Mn1 C5 C4 -37.2(2)
C2 Mn1 C5 C4 -80.6(2)
C1 Mn1 C5 C4 -118.7(3)
Sn1 Mn1 C5 C4 144.9(2)
C7 Mn1 C5 C1 168.2(2)
C6 Mn1 C5 C1 4.5(4)
C3 Mn1 C5 C1 81.6(2)
C2 Mn1 C5 C1 38.1(2)
C4 Mn1 C5 C1 118.7(3)
Sn1 Mn1 C5 C1 -96.4(2)
C7 Mn1 C6 O1 -75(5)
C3 Mn1 C6 O1 25(5)
C2 Mn1 C6 O1 61(5)
C4 Mn1 C6 O1 18(5)
C1 Mn1 C6 O1 93(5)
C5 Mn1 C6 O1 90(5)
Sn1 Mn1 C6 O1 -168(5)
C6 Mn1 C7 O2 66(5)
C3 Mn1 C7 O2 -40(5)
C2 Mn1 C7 O2 -24(5)
C4 Mn1 C7 O2 -78(5)
C1 Mn1 C7 O2 -88(5)
C5 Mn1 C7 O2 -106(5)
Sn1 Mn1 C7 O2 158(5)
C7 Mn1 Sn1 N1 40.16(18)
C6 Mn1 Sn1 N1 129.69(17)
C3 Mn1 Sn1 N1 -84.4(3)
C2 Mn1 Sn1 N1 -137.70(19)
C4 Mn1 Sn1 N1 -55.08(18)
C1 Mn1 Sn1 N1 -117.73(18)
C5 Mn1 Sn1 N1 -79.59(17)
C7 Mn1 Sn1 N2 -134.62(17)
C6 Mn1 Sn1 N2 -45.08(17)
C3 Mn1 Sn1 N2 100.9(3)
C2 Mn1 Sn1 N2 47.52(18)
C4 Mn1 Sn1 N2 130.15(18)
C1 Mn1 Sn1 N2 67.50(18)
C5 Mn1 Sn1 N2 105.63(17)
N2 Sn1 N1 C8 -168.5(3)
Mn1 Sn1 N1 C8 15.0(4)
N2 Sn1 N1 C16 -20.3(6)
Mn1 Sn1 N1 C16 163.2(5)
N2 Sn1 N1 C20 12.3(3)
Mn1 Sn1 N1 C20 -164.2(2)
N1 Sn1 N2 C21 15.7(3)
Mn1 Sn1 N2 C21 -167.8(3)
N1 Sn1 N2 C12 -166.4(3)
Mn1 Sn1 N2 C12 10.1(4)
N1 Sn1 N2 C17 -13.7(5)
Mn1 Sn1 N2 C17 162.8(5)
C16 N1 C8 C9 -163.6(5)
C20 N1 C8 C9 163.7(3)
Sn1 N1 C8 C9 -15.5(4)
C16 N1 C8 C11 78.3(6)
C20 N1 C8 C11 45.6(4)
Sn1 N1 C8 C11 -133.6(3)
C16 N1 C8 C10 -42.5(6)
C20 N1 C8 C10 -75.2(4)
Sn1 N1 C8 C10 105.6(3)
C21 N2 C12 C13 159.3(4)
C17 N2 C12 C13 -168.2(6)
Sn1 N2 C12 C13 -18.6(4)
C21 N2 C12 C14 40.5(5)
C17 N2 C12 C14 73.0(6)
Sn1 N2 C12 C14 -137.3(3)
C21 N2 C12 C15 -80.2(5)
C17 N2 C12 C15 -47.7(6)
Sn1 N2 C12 C15 101.9(3)
C8 N1 C16 C17 -155.8(7)
C20 N1 C16 C17 -43.0(9)
Sn1 N1 C16 C17 50.1(10)
C8 N1 C16 C18 82.5(10)
C20 N1 C16 C18 -164.6(15)
Sn1 N1 C16 C18 -71.6(10)
N1 C16 C17 C19 74.5(9)
C18 C16 C17 C19 -157.7(9)
N1 C16 C17 N2 -60.9(10)
C18 C16 C17 N2 66.9(9)
C21 N2 C17 C19 167.7(15)
C12 N2 C17 C19 73.4(11)
Sn1 N2 C17 C19 -83.2(10)
C21 N2 C17 C16 -62.6(11)
C12 N2 C17 C16 -156.9(7)
Sn1 N2 C17 C16 46.6(9)
C8 N1 C20 C21 144.5(4)
C16 N1 C20 C21 62.7(8)
Sn1 N1 C20 C21 -36.1(5)
C8 N1 C20 C22 -91.3(5)
C16 N1 C20 C22 -173.2(10)
Sn1 N1 C20 C22 88.0(4)
C12 N2 C21 C20 143.2(4)
C17 N2 C21 C20 41.9(8)
Sn1 N2 C21 C20 -38.6(5)
C12 N2 C21 C23 -94.9(5)
C17 N2 C21 C23 163.8(10)
Sn1 N2 C21 C23 83.3(4)
N1 C20 C21 N2 48.1(6)
C22 C20 C21 N2 -79.7(4)
N1 C20 C21 C23 -77.5(4)
C22 C20 C21 C23 154.7(4)
